data_7123780
loop_
_publ_author_name
'Erb, William'
'Roisnel, Thierry'

_publ_section_title
;
 Asymmetric synthesis of hetero-1,2,3,4,5-pentasubstituted ferrocenes
;
_journal_name_full 'Chemical Communications'
_journal_paper_doi 10.1039/C9CC04604F
_journal_year 2019
_chemical_absolute_configuration ad
_chemical_compound_source 'synthesis as described'
_chemical_formula_moiety 'C17 H24 Cl F Fe I N Si'
_chemical_formula_sum 'C17 H24 Cl F Fe I N Si'
_chemical_formula_weight 507.66
_space_group_crystal_system orthorhombic
_space_group_IT_number 19
_space_group_name_Hall 'P 2ac 2ab'
_space_group_name_H-M_alt 'P 21 21 21'
_symmetry_space_group_name_Hall 'P 2ac 2ab'
_symmetry_space_group_name_H-M 'P 21 21 21'
_atom_sites_solution_hydrogens geom
_atom_sites_solution_primary dual
_atom_sites_solution_secondary difmap
_audit_update_record
;
2019-06-04 deposited with the CCDC.    2019-07-04 downloaded from the CCDC.
;
_cell_angle_alpha 90
_cell_angle_beta 90
_cell_angle_gamma 90
_cell_formula_units_Z 4
_cell_length_a 7.3187(12)
_cell_length_b 12.538(2)
_cell_length_c 21.583(3)
_cell_measurement_reflns_used 8673
_cell_measurement_temperature 150
_cell_measurement_theta_max 27.4689
_cell_measurement_theta_min 2.4901
_cell_measurement_wavelength 0.71073
_cell_volume 1980.5(5)
_computing_cell_refinement 'APEX3 (Bruker, 2015)'
_computing_data_collection 'SAINT (Bruker, 2014)'
_computing_data_reduction 'SAINT (Bruker, 2014)'
_computing_molecular_graphics 'SXGRAPH (L. Farrugia, 1999), Mercury (CSD, 2016)'
_computing_publication_material 'CRYSCALC (T. Roisnel, local program, 2019)'
_computing_structure_refinement 'SHELXL-2018_3 (Sheldrick, 2018)'
_computing_structure_solution 'SHELXT (G. Sheldrick, 2015)'
_diffrn_ambient_temperature 150
_diffrn_detector '(CMOS) PHOTON 100'
_diffrn_detector_area_resol_mean 10.4167
_diffrn_measured_fraction_theta_full 0.993
_diffrn_measured_fraction_theta_max 0.988
_diffrn_measurement_device_type 'D8 VENTURE Bruker AXS'
_diffrn_measurement_method 'rotation images'
_diffrn_radiation_monochromator 'multilayer monochromator'
_diffrn_radiation_probe x-ray
_diffrn_radiation_source 'Incoatec microfocus sealed tube'
_diffrn_radiation_type MoK\a
_diffrn_radiation_wavelength 0.71073
_diffrn_reflns_av_R_equivalents 0.0370
_diffrn_reflns_av_unetI/netI 0.0418
_diffrn_reflns_limit_h_max 8
_diffrn_reflns_limit_h_min -9
_diffrn_reflns_limit_k_max 16
_diffrn_reflns_limit_k_min -16
_diffrn_reflns_limit_l_max 27
_diffrn_reflns_limit_l_min -26
_diffrn_reflns_number 11454
_diffrn_reflns_theta_full 25.242
_diffrn_reflns_theta_max 27.482
_diffrn_reflns_theta_min 2.939
_diffrn_source_current 1.0
_diffrn_source_voltage 50.0
_exptl_absorpt_coefficient_mu 2.522
_exptl_absorpt_correction_T_max 0.458
_exptl_absorpt_correction_T_min 0.305
_exptl_absorpt_correction_type multi-scan
_exptl_absorpt_process_details
;
  [Sheldrick, G.M. (2014). SADABS Bruker AXS Inc., Madison, Wisconsin, USA]
;
_exptl_crystal_colour orange
_exptl_crystal_density_diffrn 1.703
_exptl_crystal_description prism
_exptl_crystal_F_000 1008
_exptl_crystal_size_max 0.560
_exptl_crystal_size_mid 0.420
_exptl_crystal_size_min 0.310
_refine_diff_density_max 0.904
_refine_diff_density_min -1.299
_refine_diff_density_rms 0.136
_refine_ls_abs_structure_details
;
Flack x determined using 1853 quotients [(I+)-(I-)]/[(I+)+(I-)]
(Parsons, Flack and Wagner, Acta Cryst. B69 (2013) 249-259).
;
_refine_ls_abs_structure_Flack 0.000(11)
_refine_ls_extinction_method none
_refine_ls_goodness_of_fit_ref 1.333
_refine_ls_hydrogen_treatment constr
_refine_ls_matrix_type full
_refine_ls_number_parameters 190
_refine_ls_number_reflns 4489
_refine_ls_number_restraints 0
_refine_ls_restrained_S_all 1.333
_refine_ls_R_factor_all 0.0309
_refine_ls_R_factor_gt 0.0303
_refine_ls_shift/su_max 0.001
_refine_ls_shift/su_mean 0.000
_refine_ls_structure_factor_coef Fsqd
_refine_ls_weighting_details 'w=1/[\s^2^(Fo^2^)+(0.0225P)^2^+1.0548P] where P=(Fo^2^+2Fc^2^)/3'
_refine_ls_weighting_scheme calc
_refine_ls_wR_factor_gt 0.0759
_refine_ls_wR_factor_ref 0.0763
_reflns_Friedel_coverage 0.743
_reflns_Friedel_fraction_full 0.993
_reflns_Friedel_fraction_max 0.986
_reflns_number_gt 4423
_reflns_number_total 4489
_reflns_threshold_expression >2sigma(I)
_cod_data_source_file c9cc04604f2.cif
_cod_data_source_block WE7861
_cod_database_code 7123780

loop_
_space_group_symop_operation_xyz
'x, y, z'
'-x+1/2, -y, z+1/2'
'-x, y+1/2, -z+1/2'
'x+1/2, -y+1/2, -z'

loop_
_atom_site_label
_atom_site_type_symbol
_atom_site_fract_x
_atom_site_fract_y
_atom_site_fract_z
_atom_site_U_iso_or_equiv
_atom_site_adp_type
_atom_site_occupancy
_atom_site_site_symmetry_order
_atom_site_calc_flag
_atom_site_refinement_flags_posn
_atom_site_refinement_flags_adp
Fe1 Fe 0.79056(8) 0.54455(5) 0.61888(3) 0.01278(13) Uani 1 1 d . .
F1 F 0.4419(4) 0.6003(2) 0.68677(11) 0.0213(6) Uani 1 1 d . .
I1 I 0.76342(4) 0.27795(2) 0.54936(2) 0.02529(10) Uani 1 1 d . .
Cl1 Cl 0.49014(17) 0.72513(9) 0.56260(5) 0.0234(2) Uani 1 1 d . .
C1 C 1.0196(8) 0.5002(6) 0.6675(3) 0.0379(6) Uani 1 1 d . .
H1 H 1.040490 0.432726 0.686180 0.045 Uiso 1 1 calc R U
C2 C 1.0682(8) 0.5277(5) 0.6074(3) 0.0379(6) Uani 1 1 d . .
H2 H 1.126112 0.482540 0.577988 0.045 Uiso 1 1 calc R U
C3 C 1.0159(8) 0.6350(6) 0.5979(3) 0.0379(6) Uani 1 1 d . .
H3 H 1.033859 0.675027 0.561078 0.045 Uiso 1 1 calc R U
C4 C 0.9321(8) 0.6723(6) 0.6528(3) 0.0379(6) Uani 1 1 d . .
H4 H 0.882871 0.741460 0.659489 0.045 Uiso 1 1 calc R U
C5 C 0.9353(8) 0.5871(5) 0.6962(3) 0.0379(6) Uani 1 1 d . .
H5 H 0.888532 0.588852 0.737235 0.045 Uiso 1 1 calc R U
C6 C 0.5210(6) 0.5478(4) 0.63930(19) 0.0147(8) Uani 1 1 d . .
C7 C 0.5521(6) 0.5967(3) 0.58089(18) 0.0134(8) Uani 1 1 d . .
C8 C 0.6341(5) 0.5185(3) 0.54087(18) 0.0118(8) Uani 1 1 d . .
C9 C 0.6509(6) 0.4239(3) 0.5780(2) 0.0124(7) Uani 1 1 d . .
C10 C 0.5807(6) 0.4403(3) 0.64007(18) 0.0133(8) Uani 1 1 d . .
C11 C 0.6681(6) 0.5354(3) 0.47212(18) 0.0137(8) Uani 1 1 d . .
H11 H 0.651233 0.613140 0.463332 0.016 Uiso 1 1 calc R U
C12 C 0.8618(6) 0.5051(4) 0.4517(2) 0.0235(9) Uani 1 1 d . .
H12A H 0.874391 0.427325 0.451749 0.035 Uiso 1 1 calc R U
H12B H 0.950680 0.536227 0.480499 0.035 Uiso 1 1 calc R U
H12C H 0.884339 0.532508 0.409880 0.035 Uiso 1 1 calc R U
N13 N 0.5269(5) 0.4769(3) 0.43707(15) 0.0160(7) Uani 1 1 d . .
C14 C 0.3436(6) 0.5176(4) 0.4513(2) 0.0248(10) Uani 1 1 d . .
H14A H 0.338377 0.594126 0.442082 0.037 Uiso 1 1 calc R U
H14B H 0.316880 0.506103 0.495279 0.037 Uiso 1 1 calc R U
H14C H 0.253059 0.479904 0.426013 0.037 Uiso 1 1 calc R U
C15 C 0.5543(8) 0.4852(5) 0.3699(2) 0.0302(12) Uani 1 1 d . .
H15A H 0.551301 0.560397 0.357551 0.045 Uiso 1 1 calc R U
H15B H 0.456916 0.446346 0.348385 0.045 Uiso 1 1 calc R U
H15C H 0.672951 0.454357 0.358859 0.045 Uiso 1 1 calc R U
C16 C 0.7738(8) 0.2823(5) 0.7298(3) 0.0403(14) Uani 1 1 d . .
H16A H 0.750766 0.223458 0.758607 0.061 Uiso 1 1 calc R U
H16B H 0.849249 0.336487 0.750154 0.061 Uiso 1 1 calc R U
H16C H 0.837925 0.255144 0.693144 0.061 Uiso 1 1 calc R U
Si1 Si 0.55289(18) 0.34257(11) 0.70578(6) 0.0188(3) Uani 1 1 d . .
C17 C 0.4531(10) 0.4127(5) 0.7741(2) 0.0360(14) Uani 1 1 d . .
H17A H 0.332097 0.440457 0.763271 0.054 Uiso 1 1 calc R U
H17B H 0.533019 0.471826 0.786159 0.054 Uiso 1 1 calc R U
H17C H 0.441802 0.362500 0.808693 0.054 Uiso 1 1 calc R U
C18 C 0.3895(8) 0.2382(4) 0.6798(3) 0.0307(11) Uani 1 1 d . .
H18A H 0.439541 0.201139 0.643607 0.046 Uiso 1 1 calc R U
H18B H 0.272864 0.271559 0.668707 0.046 Uiso 1 1 calc R U
H18C H 0.369814 0.186869 0.713392 0.046 Uiso 1 1 calc R U

loop_
_atom_site_aniso_label
_atom_site_aniso_U_11
_atom_site_aniso_U_22
_atom_site_aniso_U_33
_atom_site_aniso_U_23
_atom_site_aniso_U_13
_atom_site_aniso_U_12
Fe1 0.0114(3) 0.0151(3) 0.0118(3) 0.0010(2) -0.0013(2) -0.0041(2)
F1 0.0257(14) 0.0257(14) 0.0125(12) -0.0057(10) 0.0053(11) 0.0039(11)
I1 0.03292(17) 0.01462(14) 0.02833(16) -0.00287(10) 0.00478(13) 0.00612(12)
Cl1 0.0323(6) 0.0129(4) 0.0249(5) 0.0020(4) 0.0017(4) 0.0057(5)
C1 0.0229(12) 0.0524(17) 0.0383(14) 0.0037(11) -0.0099(11) -0.0156(12)
C2 0.0229(12) 0.0524(17) 0.0383(14) 0.0037(11) -0.0099(11) -0.0156(12)
C3 0.0229(12) 0.0524(17) 0.0383(14) 0.0037(11) -0.0099(11) -0.0156(12)
C4 0.0229(12) 0.0524(17) 0.0383(14) 0.0037(11) -0.0099(11) -0.0156(12)
C5 0.0229(12) 0.0524(17) 0.0383(14) 0.0037(11) -0.0099(11) -0.0156(12)
C6 0.0129(18) 0.019(2) 0.0118(18) -0.0005(16) 0.0010(15) -0.0004(16)
C7 0.017(2) 0.0104(18) 0.0131(18) -0.0023(15) -0.0009(15) 0.0002(15)
C8 0.0099(17) 0.0136(18) 0.0119(19) -0.0007(14) -0.0014(14) -0.0011(14)
C9 0.0146(18) 0.0083(17) 0.0144(18) -0.0022(14) -0.0003(15) -0.0003(14)
C10 0.0109(17) 0.0161(19) 0.0129(18) 0.0010(15) 0.0004(15) -0.0031(15)
C11 0.016(2) 0.0133(19) 0.0118(18) 0.0010(14) 0.0008(14) -0.0011(16)
C12 0.018(2) 0.035(3) 0.018(2) 0.000(2) 0.0031(19) 0.0014(18)
N13 0.0159(17) 0.0207(18) 0.0114(17) -0.0030(13) -0.0021(13) 0.0022(14)
C14 0.016(2) 0.037(3) 0.021(2) -0.006(2) -0.0002(19) 0.0000(19)
C15 0.029(3) 0.052(3) 0.010(2) -0.005(2) -0.0006(19) 0.006(2)
C16 0.029(3) 0.047(3) 0.045(3) 0.032(3) -0.006(2) -0.004(3)
Si1 0.0189(6) 0.0210(6) 0.0164(6) 0.0080(4) -0.0020(5) -0.0060(5)
C17 0.056(4) 0.038(3) 0.014(2) 0.005(2) 0.004(2) -0.015(3)
C18 0.036(3) 0.023(2) 0.034(3) 0.008(2) -0.002(2) -0.012(2)

loop_
_atom_type_symbol
_atom_type_description
_atom_type_scat_dispersion_real
_atom_type_scat_dispersion_imag
_atom_type_scat_source
C C 0.0033 0.0016 'International Tables Vol C Tables 4.2.6.8 and 6.1.1.4'
H H 0.0000 0.0000 'International Tables Vol C Tables 4.2.6.8 and 6.1.1.4'
Cl Cl 0.1484 0.1585 'International Tables Vol C Tables 4.2.6.8 and 6.1.1.4'
F F 0.0171 0.0103 'International Tables Vol C Tables 4.2.6.8 and 6.1.1.4'
I I -0.4742 1.8119 'International Tables Vol C Tables 4.2.6.8 and 6.1.1.4'
N N 0.0061 0.0033 'International Tables Vol C Tables 4.2.6.8 and 6.1.1.4'
Fe Fe 0.3463 0.8444 'International Tables Vol C Tables 4.2.6.8 and 6.1.1.4'
Si Si 0.0817 0.0704 'International Tables Vol C Tables 4.2.6.8 and 6.1.1.4'

loop_
_geom_angle_atom_site_label_1
_geom_angle_atom_site_label_2
_geom_angle_atom_site_label_3
_geom_angle
C6 Fe1 C9 67.52(17)
C6 Fe1 C7 40.97(16)
C9 Fe1 C7 68.44(16)
C6 Fe1 C4 113.6(2)
C9 Fe1 C4 175.1(2)
C7 Fe1 C4 109.1(2)
C6 Fe1 C5 108.8(2)
C9 Fe1 C5 144.1(2)
C7 Fe1 C5 133.5(2)
C4 Fe1 C5 40.6(2)
C6 Fe1 C3 145.2(2)
C9 Fe1 C3 136.2(2)
C7 Fe1 C3 115.0(2)
C4 Fe1 C3 40.4(3)
C5 Fe1 C3 67.7(2)
C6 Fe1 C1 133.7(2)
C9 Fe1 C1 115.6(2)
C7 Fe1 C1 172.8(2)
C4 Fe1 C1 67.4(3)
C5 Fe1 C1 39.8(3)
C3 Fe1 C1 66.8(3)
C6 Fe1 C2 172.6(2)
C9 Fe1 C2 111.6(2)
C7 Fe1 C2 146.2(2)
C4 Fe1 C2 67.9(3)
C5 Fe1 C2 67.3(3)
C3 Fe1 C2 40.2(3)
C1 Fe1 C2 39.4(2)
C6 Fe1 C8 68.86(16)
C9 Fe1 C8 41.15(16)
C7 Fe1 C8 41.08(15)
C4 Fe1 C8 134.3(2)
C5 Fe1 C8 173.7(2)
C3 Fe1 C8 110.7(2)
C1 Fe1 C8 145.8(2)
C2 Fe1 C8 115.7(2)
C6 Fe1 C10 40.52(17)
C9 Fe1 C10 41.41(16)
C7 Fe1 C10 69.86(17)
C4 Fe1 C10 142.4(2)
C5 Fe1 C10 111.6(2)
C3 Fe1 C10 174.2(2)
C1 Fe1 C10 108.8(2)
C2 Fe1 C10 134.0(2)
C8 Fe1 C10 70.63(16)
C2 C1 C5 109.5(6)
C2 C1 Fe1 70.4(4)
C5 C1 Fe1 69.8(4)
C2 C1 H1 125.2
C5 C1 H1 125.2
Fe1 C1 H1 126.1
C1 C2 C3 107.5(6)
C1 C2 Fe1 70.1(4)
C3 C2 Fe1 69.6(4)
C1 C2 H2 126.2
C3 C2 H2 126.2
Fe1 C2 H2 125.6
C4 C3 C2 108.1(6)
C4 C3 Fe1 69.5(3)
C2 C3 Fe1 70.1(3)
C4 C3 H3 125.9
C2 C3 H3 125.9
Fe1 C3 H3 126.0
C3 C4 C5 107.2(6)
C3 C4 Fe1 70.1(4)
C5 C4 Fe1 69.8(4)
C3 C4 H4 126.4
C5 C4 H4 126.4
Fe1 C4 H4 125.3
C1 C5 C4 107.5(6)
C1 C5 Fe1 70.4(4)
C4 C5 Fe1 69.5(3)
C1 C5 H5 126.2
C4 C5 H5 126.2
Fe1 C5 H5 125.5
F1 C6 C10 126.0(4)
F1 C6 C7 122.1(4)
C10 C6 C7 111.8(4)
F1 C6 Fe1 126.4(3)
C10 C6 Fe1 71.5(2)
C7 C6 Fe1 70.0(2)
C6 C7 C8 107.8(4)
C6 C7 Cl1 124.5(3)
C8 C7 Cl1 127.6(3)
C6 C7 Fe1 69.0(2)
C8 C7 Fe1 70.4(2)
Cl1 C7 Fe1 128.3(2)
C9 C8 C7 105.2(3)
C9 C8 C11 130.3(4)
C7 C8 C11 124.0(4)
C9 C8 Fe1 68.1(2)
C7 C8 Fe1 68.5(2)
C11 C8 Fe1 133.2(3)
C8 C9 C10 111.7(3)
C8 C9 Fe1 70.7(2)
C10 C9 Fe1 70.8(2)
C8 C9 I1 126.0(3)
C10 C9 I1 122.3(3)
Fe1 C9 I1 125.5(2)
C6 C10 C9 103.5(3)
C6 C10 Si1 126.4(3)
C9 C10 Si1 129.9(3)
C6 C10 Fe1 68.0(2)
C9 C10 Fe1 67.8(2)
Si1 C10 Fe1 131.1(2)
N13 C11 C8 108.5(3)
N13 C11 C12 112.2(3)
C8 C11 C12 113.4(4)
N13 C11 H11 107.5
C8 C11 H11 107.5
C12 C11 H11 107.5
C11 C12 H12A 109.5
C11 C12 H12B 109.5
H12A C12 H12B 109.5
C11 C12 H12C 109.5
H12A C12 H12C 109.5
H12B C12 H12C 109.5
C15 N13 C14 107.9(4)
C15 N13 C11 112.1(4)
C14 N13 C11 111.1(3)
N13 C14 H14A 109.5
N13 C14 H14B 109.5
H14A C14 H14B 109.5
N13 C14 H14C 109.5
H14A C14 H14C 109.5
H14B C14 H14C 109.5
N13 C15 H15A 109.5
N13 C15 H15B 109.5
H15A C15 H15B 109.5
N13 C15 H15C 109.5
H15A C15 H15C 109.5
H15B C15 H15C 109.5
Si1 C16 H16A 109.5
Si1 C16 H16B 109.5
H16A C16 H16B 109.5
Si1 C16 H16C 109.5
H16A C16 H16C 109.5
H16B C16 H16C 109.5
C16 Si1 C18 110.9(3)
C16 Si1 C17 108.2(3)
C18 Si1 C17 108.5(3)
C16 Si1 C10 112.3(2)
C18 Si1 C10 107.4(2)
C17 Si1 C10 109.3(2)
Si1 C17 H17A 109.5
Si1 C17 H17B 109.5
H17A C17 H17B 109.5
Si1 C17 H17C 109.5
H17A C17 H17C 109.5
H17B C17 H17C 109.5
Si1 C18 H18A 109.5
Si1 C18 H18B 109.5
H18A C18 H18B 109.5
Si1 C18 H18C 109.5
H18A C18 H18C 109.5
H18B C18 H18C 109.5

loop_
_geom_bond_atom_site_label_1
_geom_bond_atom_site_label_2
_geom_bond_distance
Fe1 C6 2.022(4)
Fe1 C9 2.027(4)
Fe1 C7 2.036(4)
Fe1 C4 2.043(6)
Fe1 C5 2.047(6)
Fe1 C3 2.051(6)
Fe1 C1 2.054(6)
Fe1 C2 2.058(6)
Fe1 C8 2.062(4)
Fe1 C10 2.068(4)
F1 C6 1.349(5)
I1 C9 2.100(4)
Cl1 C7 1.718(4)
C1 C2 1.388(8)
C1 C5 1.397(10)
C1 H1 0.9500
C2 C3 1.414(10)
C2 H2 0.9500
C3 C4 1.414(9)
C3 H3 0.9500
C4 C5 1.420(9)
C4 H4 0.9500
C5 H5 0.9500
C6 C10 1.417(6)
C6 C7 1.420(6)
C7 C8 1.438(6)
C8 C9 1.437(6)
C8 C11 1.519(5)
C9 C10 1.448(6)
C10 Si1 1.885(4)
C11 N13 1.476(6)
C11 C12 1.533(6)
C11 H11 1.0000
C12 H12A 0.9800
C12 H12B 0.9800
C12 H12C 0.9800
N13 C15 1.468(5)
N13 C14 1.468(6)
C14 H14A 0.9800
C14 H14B 0.9800
C14 H14C 0.9800
C15 H15A 0.9800
C15 H15B 0.9800
C15 H15C 0.9800
C16 Si1 1.858(6)
C16 H16A 0.9800
C16 H16B 0.9800
C16 H16C 0.9800
Si1 C18 1.860(5)
Si1 C17 1.865(6)
C17 H17A 0.9800
C17 H17B 0.9800
C17 H17C 0.9800
C18 H18A 0.9800
C18 H18B 0.9800
C18 H18C 0.9800

loop_
_geom_torsion_atom_site_label_1
_geom_torsion_atom_site_label_2
_geom_torsion_atom_site_label_3
_geom_torsion_atom_site_label_4
_geom_torsion
C5 C1 C2 C3 0.8(6)
Fe1 C1 C2 C3 59.8(4)
C5 C1 C2 Fe1 -59.0(4)
C1 C2 C3 C4 -0.8(6)
Fe1 C2 C3 C4 59.3(4)
C1 C2 C3 Fe1 -60.1(4)
C2 C3 C4 C5 0.5(6)
Fe1 C3 C4 C5 60.2(4)
C2 C3 C4 Fe1 -59.7(4)
C2 C1 C5 C4 -0.5(6)
Fe1 C1 C5 C4 -59.9(4)
C2 C1 C5 Fe1 59.4(4)
C3 C4 C5 C1 0.0(6)
Fe1 C4 C5 C1 60.4(4)
C3 C4 C5 Fe1 -60.4(4)
F1 C6 C7 C8 -178.8(4)
C10 C6 C7 C8 0.6(5)
Fe1 C6 C7 C8 60.0(3)
F1 C6 C7 Cl1 -1.6(6)
C10 C6 C7 Cl1 177.8(3)
Fe1 C6 C7 Cl1 -122.8(3)
F1 C6 C7 Fe1 121.2(4)
C10 C6 C7 Fe1 -59.4(3)
C6 C7 C8 C9 -0.6(5)
Cl1 C7 C8 C9 -177.7(3)
Fe1 C7 C8 C9 58.5(3)
C6 C7 C8 C11 172.5(4)
Cl1 C7 C8 C11 -4.7(6)
Fe1 C7 C8 C11 -128.5(4)
C6 C7 C8 Fe1 -59.1(3)
Cl1 C7 C8 Fe1 123.8(4)
C7 C8 C9 C10 0.4(5)
C11 C8 C9 C10 -172.0(4)
Fe1 C8 C9 C10 59.1(3)
C7 C8 C9 Fe1 -58.8(3)
C11 C8 C9 Fe1 128.8(4)
C7 C8 C9 I1 -179.2(3)
C11 C8 C9 I1 8.4(6)
Fe1 C8 C9 I1 -120.4(3)
F1 C6 C10 C9 179.0(4)
C7 C6 C10 C9 -0.4(5)
Fe1 C6 C10 C9 -58.9(3)
F1 C6 C10 Si1 3.6(6)
C7 C6 C10 Si1 -175.8(3)
Fe1 C6 C10 Si1 125.6(3)
F1 C6 C10 Fe1 -122.1(4)
C7 C6 C10 Fe1 58.5(3)
C8 C9 C10 C6 0.0(5)
Fe1 C9 C10 C6 59.0(3)
I1 C9 C10 C6 179.5(3)
C8 C9 C10 Si1 175.2(3)
Fe1 C9 C10 Si1 -125.7(4)
I1 C9 C10 Si1 -5.2(6)
C8 C9 C10 Fe1 -59.1(3)
I1 C9 C10 Fe1 120.5(3)
C9 C8 C11 N13 68.2(5)
C7 C8 C11 N13 -103.0(5)
Fe1 C8 C11 N13 165.4(3)
C9 C8 C11 C12 -57.2(6)
C7 C8 C11 C12 131.7(4)
Fe1 C8 C11 C12 40.1(6)
C8 C11 N13 C15 -177.5(4)
C12 C11 N13 C15 -51.5(5)
C8 C11 N13 C14 61.7(5)
C12 C11 N13 C14 -172.2(4)
C6 C10 Si1 C16 -125.6(4)
C9 C10 Si1 C16 60.2(5)
Fe1 C10 Si1 C16 -34.1(4)
C6 C10 Si1 C18 112.2(4)
C9 C10 Si1 C18 -62.1(5)
Fe1 C10 Si1 C18 -156.4(3)
C6 C10 Si1 C17 -5.5(5)
C9 C10 Si1 C17 -179.7(4)
Fe1 C10 Si1 C17 86.0(4)
